data_1514112
loop_
_publ_author_name
'Simon, A.'
'Dronskowski, R.'
'Krebs, B.'
'Hettich, B.'

_publ_section_title
;
 Die Kristallstruktur von Mn2 O7
;
_journal_coden_ASTM ANCEAD
_journal_name_full 'Angewandte Chemie (German Edition)'
_journal_page_first 160
_journal_page_last 161
_journal_volume 99
_journal_year 1987
_chemical_formula_structural 'Mn2 O7'
_chemical_formula_sum 'Mn2 O7'
_chemical_name_systematic 'Dimanganese(VII) Oxide'
_space_group_IT_number 14
_symmetry_Int_Tables_number 14
_symmetry_space_group_name_Hall '-P 2ybc'
_symmetry_space_group_name_H-M 'P 1 21/c 1'
_audit_creation_date 1988/02/22
_audit_update_record 2005/10/01
_cell_angle_alpha 90.
_cell_angle_beta 100.20(1)
_cell_angle_gamma 90.
_cell_formula_units_Z 8
_cell_length_a 6.7956(4)
_cell_length_b 16.6868(16)
_cell_length_c 9.4539(29)
_cell_volume 1055.1(3)
_refine_ls_R_factor_all 0.038
_cod_data_source_file 'data_Mn2O7melanie060821.cif'
_cod_data_source_block /var/www/cod/tmp/uploads/1396024810.94-D290F29E9218B844.cif
_cod_original_cell_volume 1055.1
_cod_database_code 1514112

loop_
_symmetry_equiv_pos_site_id
_symmetry_equiv_pos_as_xyz
1 'x, -y+1/2, z+1/2'
2 '-x, -y, -z'
3 '-x, y+1/2, -z+1/2'
4 'x, y, z'

loop_
_atom_site_aniso_label
_atom_site_aniso_type_symbol
_atom_site_aniso_U_11
_atom_site_aniso_U_22
_atom_site_aniso_U_33
_atom_site_aniso_U_12
_atom_site_aniso_U_13
_atom_site_aniso_U_23
Mn1 Mn7+ 0.0241(3) 0.0299(3) 0.0233(3) -.0007(3) 0.0013(2) 0.0008(3)
Mn2 Mn7+ 0.0240(3) 0.0300(3) 0.0235(3) -.0007(3) 0.0024(2) 0.0014(3)
Mn3 Mn7+ 0.0237(3) 0.0294(4) 0.0240(4) -.0007(3) 0.0026(3) 0.0004(3)
Mn4 Mn7+ 0.0246(3) 0.0298(4) 0.0222(4) -.0009(3) 0.0013(3) -.0011(3)
O1 O2- 0.0224(14) 0.0316(15) 0.0311(16) -.0020(13) 0.0017(13) 0.0007(11)
O2 O2- 0.0339(17) 0.0469(19) 0.0336(18) 0.0083(15) 0.0065(14) -.0064(14)
O3 O2- 0.0298(16) 0.0405(18) 0.0494(21) 0.0023(16) -.0077(15) 0.0065(14)
O4 O2- 0.0430(18) 0.0472(19) 0.0328(19) -.0133(15) 0.0067(16) 0.0008(15)
O5 O2- 0.0353(17) 0.0467(19) 0.0329(18) -.0065(15) 0.0080(15) 0.0098(14)
O6 O2- 0.0282(16) 0.0414(18) 0.0487(21) -.0025(16) -.0029(15) -.0041(14)
O7 O2- 0.0423(18) 0.0473(19) 0.0297(18) 0.0072(15) 0.0095(15) 0.0010(15)
O8 O2- 0.0278(16) 0.0286(15) 0.0310(17) -.0010(12) 0.0007(14) -.0012(11)
O9 O2- 0.0448(19) 0.0426(18) 0.0312(18) 0.0073(15) 0.0076(16) 0.0014(14)
O10 O2- 0.0292(16) 0.0427(18) 0.0525(22) -.0025(16) -.0048(16) -.0065(13)
O11 O2- 0.0419(20) 0.0493(19) 0.0310(18) -.0082(15) 0.0075(16) 0.0098(15)
O12 O2- 0.0377(17) 0.0444(18) 0.0325(18) 0.0054(15) 0.0059(15) -.0091(14)
O13 O2- 0.0331(17) 0.0417(18) 0.0436(20) 0.0033(15) -.0057(15) 0.0051(13)
O14 O2- 0.0493(20) 0.0506(20) 0.0326(18) -.0119(16) 0.0091(16) -.0025(16)

loop_
_atom_site_label
_atom_site_type_symbol
_atom_site_symmetry_multiplicity
_atom_site_Wyckoff_symbol
_atom_site_fract_x
_atom_site_fract_y
_atom_site_fract_z
_atom_site_occupancy
_atom_site_attached_hydrogens
Mn1 Mn7+ 4 e 0.35615(8) 0.25328(4) 0.54764(6) 1. 0
Mn2 Mn7+ 4 e -.07795(8) 0.25227(4) 0.38909(6) 1. 0
Mn3 Mn7+ 4 e -.21224(8) 0.50201(3) 0.67239(7) 1. 0
Mn4 Mn7+ 4 e 0.22184(8) 0.50137(4) 0.83029(6) 1. 0
O1 O2- 4 e 0.1389(3) 0.2006(2) 0.4704(3) 1. 0
O2 O2- 4 e 0.4264(4) 0.3066(2) 0.4259(3) 1. 0
O3 O2- 4 e 0.5212(4) 0.1897(2) 0.6088(3) 1. 0
O4 O2- 4 e 0.3021(4) 0.3086(2) 0.6726(3) 1. 0
O5 O2- 4 e -.1414(4) 0.3112(2) 0.5044(3) 1. 0
O6 O2- 4 e -.2471(4) 0.1888(2) 0.3381(3) 1. 0
O7 O2- 4 e -.0254(4) 0.3015(2) 0.2571(3) 1. 0
O8 O2- 4 e 0.0047(4) 0.4495(2) 0.7519(3) 1. 0
O9 O2- 4 e -.1608(4) 0.5523(2) 0.5412(3) 1. 0
O10 O2- 4 e -.3805(4) 0.4386(2) 0.6194(3) 1. 0
O11 O2- 4 e -.2746(4) 0.5599(2) 0.7898(3) 1. 0
O12 O2- 4 e 0.2920(4) 0.5549(2) 0.7098(3) 1. 0
O13 O2- 4 e 0.3853(4) 0.4375(2) 0.8905(3) 1. 0
O14 O2- 4 e 0.1676(5) 0.5557(2) 0.9557(3) 1. 0

loop_
_atom_type_symbol
_atom_type_oxidation_number
Mn7+ 7
O2- -2

loop_
_citation_id
_citation_journal_full
_citation_year
_citation_journal_volume
_citation_page_first
_citation_page_last
_citation_journal_id_ASTM
primary 'Angewandte Chemie (German Edition)' 1987 99 160 161 ANCEAD
2 'Zeitschrift fuer Anorganische und Allgemeine Chemie (1950) (DE)' 1988 558 7 20 ZAACAB
